data_2008202
loop_
_publ_author_name
'Andr\'es Vega'
'Evgenia Spodine'
'Alejandro Arce'
'Jorge Manzur'
'Ana Mar\'ia Garc\'ia'
'Mar\'ia Teresa Garland'

_publ_section_title
;Nonacarbonyl-\m~2~-hydrido-\m~2~-(<i>N</i>-methylcarboxamido)-<i>C</i>:<i>O</i>-(<i>N</i>-trimethylamine)triosmium(3
 <i>Os</i>---<i>Os</i>)
;
_journal_issue 3
_journal_name_full 'Acta Crystallographica Section C'
_journal_page_first 322
_journal_page_last 323
_journal_paper_doi 10.1107/S0108270198012839
_journal_volume 55
_journal_year 1999
_chemical_formula_moiety '[Os3 H (C2 H4 NO)(C3 H9 N)(CO)9 ]'
_chemical_formula_sum 'C14 H14 N2 O10 Os3'
_chemical_formula_weight 940.87
_chemical_name_systematic
;(\m~2~-Hydrydo)-(\m~2~-N-methylcarboxamido-C,O)-trimethylamine)-
 nonacarbonyl-
tri-osmium
;
_space_group_IT_number 14
_symmetry_cell_setting monoclinic
_symmetry_space_group_name_Hall '-P 2yn'
_symmetry_space_group_name_H-M 'P 1 21/n 1'
_audit_creation_method SHELXL
_cell_angle_alpha 90.00
_cell_angle_beta 100.160(14)
_cell_angle_gamma 90.00
_cell_formula_units_Z 4
_cell_length_a 12.932(2)
_cell_length_b 11.273(2)
_cell_length_c 14.921(3)
_cell_measurement_reflns_used 21
_cell_measurement_temperature 293(2)
_cell_measurement_theta_max 12.5
_cell_measurement_theta_min 7.5
_cell_volume 2141.1(7)
_computing_cell_refinement 'P3/P4-PC Diffractometer Program'
_computing_data_collection 'P3/P4-PC Diffractometer Program (Siemens, 1991)'
_computing_data_reduction 'XDISK in SHELXTL/PC (Sheldrick, 1991)'
_computing_molecular_graphics 'XP in SHELXTL'
_computing_publication_material 'XCIF in SHELXTL'
_computing_structure_refinement 'XL in SHELXTL'
_computing_structure_solution 'XS in SHELXTL (Sheldrick, 1993)'
_diffrn_ambient_temperature 293(2)
_diffrn_measurement_device 'R3m Siemens'
_diffrn_measurement_method \q/2\q
_diffrn_radiation_monochromator graphite
_diffrn_radiation_source 'fine-focus sealed tube'
_diffrn_radiation_type MoK\a
_diffrn_radiation_wavelength 0.71073
_diffrn_reflns_av_R_equivalents 0.0280
_diffrn_reflns_av_sigmaI/netI 0.0487
_diffrn_reflns_limit_h_max 15
_diffrn_reflns_limit_h_min 0
_diffrn_reflns_limit_k_max 13
_diffrn_reflns_limit_k_min 0
_diffrn_reflns_limit_l_max 17
_diffrn_reflns_limit_l_min -17
_diffrn_reflns_number 3978
_diffrn_reflns_theta_max 25.06
_diffrn_reflns_theta_min 1.92
_diffrn_standards_decay_% '< 1'
_diffrn_standards_interval_count 98
_diffrn_standards_number 2
_exptl_absorpt_coefficient_mu 17.810
_exptl_absorpt_correction_T_max 0.1685
_exptl_absorpt_correction_T_min 0.0405
_exptl_absorpt_correction_type '\y scans (SHELXTL; Sheldrick, 1993)'
_exptl_crystal_colour Amber
_exptl_crystal_density_diffrn 2.919
_exptl_crystal_density_meas ?
_exptl_crystal_description polyhedra
_exptl_crystal_F_000 1680
_exptl_crystal_size_max 0.18
_exptl_crystal_size_mid 0.16
_exptl_crystal_size_min 0.10
_refine_diff_density_max 0.803
_refine_diff_density_min -0.758
_refine_ls_extinction_coef 0.00040(3)
_refine_ls_extinction_method SHELXTL/PC
_refine_ls_goodness_of_fit_all 1.016
_refine_ls_goodness_of_fit_obs 1.059
_refine_ls_hydrogen_treatment constr
_refine_ls_matrix_type full
_refine_ls_number_parameters 263
_refine_ls_number_reflns 3766
_refine_ls_number_restraints 0
_refine_ls_restrained_S_all 1.037
_refine_ls_restrained_S_obs 1.059
_refine_ls_R_factor_all 0.0659
_refine_ls_R_factor_obs 0.0362
_refine_ls_shift/esd_max 0.001
_refine_ls_shift/esd_mean 0.000
_refine_ls_structure_factor_coef Fsqd
_refine_ls_weighting_details 'w = 1/[\s^2^(Fo^2^)+(0.0305P)^2^+3.3364P] where P=(Fo^2^+2Fc^2^)/3'
_refine_ls_weighting_scheme calc
_refine_ls_wR_factor_all 0.0787
_refine_ls_wR_factor_obs 0.0671
_reflns_number_observed 2724
_reflns_number_total 3800
_reflns_observed_criterion >2sigma(I)
_cod_data_source_file bk1418.cif
_cod_data_source_block arcennew
_cod_depositor_comments
;
The following automatic conversions were performed:
'_symmetry_cell_setting' value 'Monoclinic' changed to 'monoclinic'
according to '/home/saulius/struct/CIF-dictionaries/cif_core.dic'
dictionary named 'cif_core.dic' version 2.4.1 from
2010-06-29.

'_geom_bond_publ_flag' value 'N' changed to 'n' according to
'/home/saulius/struct/CIF-dictionaries/cif_core.dic' dictionary named
'cif_core.dic' version 2.4.1 from 2010-06-29 (21
time).

'_geom_bond_publ_flag' value 'Y' changed to 'y' according to
'/home/saulius/struct/CIF-dictionaries/cif_core.dic' dictionary named
'cif_core.dic' version 2.4.1 from 2010-06-29 (9 times).

Automatic conversion script
Id: cif_fix_enum 1527 2010-12-29 10:47:43Z saulius 

The following automatic conversions were performed:

'_exptl_crystal_density_meas' value 'not measured' was changed to '?'
- the value is perceived as not measured.

Automatic conversion script
Id: cif_fix_values 3008 2015-01-20 13:52:24Z robertas 

The following automatic conversions were performed:

'_refine_ls_weighting_scheme' value 'calc w =
1/[\s^2^(Fo^2^)+(0.0305P)^2^+3.3364P] where P=(Fo^2^+2Fc^2^)/3' was
changed to 'calc'. New tag '_refine_ls_weighting_details' was
created. The value of the new tag was set to 'w =
1/[\s^2^(Fo^2^)+(0.0305P)^2^+3.3364P] where P=(Fo^2^+2Fc^2^)/3'.

Automatic conversion script
Id: cif_fix_values 3143 2015-03-26 13:38:13Z robertas 
;
_cod_original_cell_volume 2141.2(7)
_cod_original_sg_symbol_H-M 'P 21/n'
_cod_database_code 2008202

loop_
_symmetry_equiv_pos_as_xyz
'x, y, z'
'-x+1/2, y+1/2, -z+1/2'
'-x, -y, -z'
'x-1/2, -y-1/2, z-1/2'

loop_
_atom_site_aniso_label
_atom_site_aniso_U_11
_atom_site_aniso_U_22
_atom_site_aniso_U_33
_atom_site_aniso_U_12
_atom_site_aniso_U_13
_atom_site_aniso_U_23
Os1 0.0520(3) 0.0442(3) 0.0453(3) -0.0043(2) 0.0113(2) -0.0022(2)
Os2 0.0411(2) 0.0511(3) 0.0476(3) -0.0048(2) 0.0073(2) -0.0041(2)
Os3 0.0514(3) 0.0470(3) 0.0484(3) -0.0013(2) 0.0069(2) 0.0012(2)
O1 0.045(4) 0.067(5) 0.047(4) -0.006(4) 0.019(4) -0.009(4)
C1 0.050(7) 0.056(8) 0.040(6) 0.000(6) 0.005(5) -0.003(6)
N1 0.040(5) 0.062(7) 0.038(5) -0.016(5) 0.011(4) -0.018(5)
C2 0.081(11) 0.108(14) 0.078(10) -0.012(10) 0.041(9) -0.027(9)
N2 0.083(8) 0.045(6) 0.056(6) -0.008(6) 0.024(6) 0.004(5)
C3 0.159(18) 0.091(13) 0.117(15) 0.056(13) 0.076(14) 0.029(11)
C4 0.150(16) 0.072(11) 0.057(9) 0.013(11) -0.020(10) 0.013(8)
C5 0.102(13) 0.093(13) 0.123(16) -0.031(11) 0.004(12) 0.047(11)
C6 0.065(8) 0.072(9) 0.038(6) 0.001(7) 0.012(6) 0.004(6)
O6 0.097(8) 0.086(8) 0.088(8) 0.003(7) 0.044(7) -0.002(6)
C7 0.067(9) 0.064(9) 0.064(9) -0.009(8) 0.013(7) 0.006(7)
O7 0.090(7) 0.092(8) 0.080(7) -0.009(6) -0.016(6) -0.014(6)
C8 0.046(7) 0.047(7) 0.073(8) -0.013(6) 0.009(6) 0.006(7)
O8 0.061(6) 0.073(7) 0.107(8) -0.012(5) 0.023(6) 0.016(6)
C9 0.068(9) 0.053(9) 0.081(10) -0.007(7) 0.005(8) -0.011(8)
O9 0.113(9) 0.065(7) 0.105(9) 0.011(7) 0.029(7) -0.010(6)
C10 0.056(8) 0.064(8) 0.059(8) -0.020(7) 0.002(7) -0.009(7)
O10 0.081(7) 0.152(11) 0.047(6) 0.002(7) -0.005(5) 0.010(7)
C11 0.070(9) 0.064(9) 0.065(9) -0.004(8) 0.015(7) 0.000(7)
O11 0.074(7) 0.115(10) 0.092(8) -0.002(7) 0.030(6) -0.001(7)
C12 0.047(7) 0.062(9) 0.076(9) 0.000(7) 0.011(7) 0.017(8)
O12 0.087(8) 0.048(6) 0.162(12) 0.005(6) 0.007(8) 0.014(7)
C13 0.087(10) 0.050(7) 0.049(7) -0.003(7) 0.011(7) 0.001(6)
O13 0.129(10) 0.099(9) 0.057(6) -0.017(8) 0.007(6) -0.009(6)
C14 0.046(7) 0.066(9) 0.072(9) -0.003(7) -0.005(7) -0.009(7)
O14 0.053(6) 0.102(8) 0.082(7) 0.003(6) 0.009(5) -0.001(6)

loop_
_atom_site_label
_atom_site_fract_x
_atom_site_fract_y
_atom_site_fract_z
_atom_site_U_iso_or_equiv
_atom_site_thermal_displace_type
_atom_site_calc_flag
_atom_site_refinement_flags
_atom_site_occupancy
_atom_site_disorder_group
_atom_site_type_symbol
Os1 0.25897(4) 0.86927(4) 0.03717(3) 0.04684(14) Uani d . 1 . Os
Os2 0.17679(4) 0.67447(4) -0.08461(3) 0.04664(14) Uani d . 1 . Os
Os3 0.28097(4) 0.63346(5) 0.09966(3) 0.04916(14) Uani d . 1 . Os
O1 0.3627(6) 0.8276(8) -0.0569(5) 0.052(2) Uani d . 1 . O
C1 0.3212(9) 0.7406(11) -0.1026(8) 0.049(3) Uani d . 1 . C
N1 0.3701(7) 0.6972(9) -0.1663(6) 0.046(2) Uani d . 1 . N
H1A 0.3453(7) 0.6326(9) -0.1985(6) 0.080 Uiso d R 1 . H
C2 0.4654(12) 0.7548(15) -0.1822(10) 0.086(5) Uani d . 1 . C
H2A 0.4936(12) 0.7147(15) -0.2294(10) 0.080 Uiso d R 1 . H
H2B 0.4491(12) 0.8354(15) -0.2003(10) 0.080 Uiso d R 1 . H
H2C 0.5163(12) 0.7541(15) -0.1270(10) 0.080 Uiso d R 1 . H
N2 0.2396(9) 1.0403(9) -0.0436(7) 0.060(3) Uani d . 1 . N
C3 0.1644(15) 1.1217(15) -0.0117(13) 0.116(7) Uani d . 1 . C
H3A 0.1579(15) 1.1931(15) -0.0473(13) 0.080 Uiso d R 1 . H
H3B 0.0976(15) 1.0823(15) -0.0193(13) 0.080 Uiso d R 1 . H
H3C 0.1870(15) 1.1411(15) 0.0514(13) 0.080 Uiso d R 1 . H
C4 0.2019(14) 1.0245(14) -0.1427(9) 0.098(6) Uani d . 1 . C
H4A 0.1956(14) 1.1008(14) -0.1717(9) 0.080 Uiso d R 1 . H
H4B 0.2518(14) 0.9773(14) -0.1674(9) 0.080 Uiso d R 1 . H
H4C 0.1348(14) 0.9856(14) -0.1532(9) 0.080 Uiso d R 1 . H
C5 0.3413(13) 1.1066(15) -0.0348(13) 0.108(7) Uani d . 1 . C
H5A 0.3302(13) 1.1783(15) -0.0698(13) 0.080 Uiso d R 1 . H
H5B 0.3664(13) 1.1257(15) 0.0279(13) 0.080 Uiso d R 1 . H
H5C 0.3922(13) 1.0583(15) -0.0573(13) 0.080 Uiso d R 1 . H
C6 0.1637(10) 0.9012(13) 0.1108(8) 0.058(3) Uani d . 1 . C
O6 0.1038(9) 0.9199(10) 0.1569(8) 0.087(3) Uani d . 1 . O
C7 0.3631(11) 0.9244(13) 0.1292(10) 0.065(4) Uani d . 1 . C
O7 0.4290(9) 0.9557(10) 0.1889(7) 0.091(3) Uani d . 1 . O
C8 0.0380(10) 0.6334(11) -0.0599(9) 0.056(3) Uani d . 1 . C
O8 -0.0447(8) 0.6151(9) -0.0507(8) 0.079(3) Uani d . 1 . O
C9 0.2109(11) 0.5170(13) -0.1127(10) 0.068(4) Uani d . 1 . C
O9 0.2330(9) 0.4221(10) -0.1300(8) 0.093(3) Uani d . 1 . O
C10 0.1217(10) 0.7218(12) -0.2084(9) 0.061(3) Uani d . 1 . C
O10 0.0938(8) 0.7513(11) -0.2804(6) 0.095(4) Uani d . 1 . O
C11 0.1446(12) 0.6446(13) 0.1280(9) 0.066(4) Uani d . 1 . C
O11 0.0600(8) 0.6503(11) 0.1450(8) 0.092(3) Uani d . 1 . O
C12 0.2814(10) 0.4628(13) 0.1074(10) 0.062(4) Uani d . 1 . C
O12 0.2851(9) 0.3643(9) 0.1151(9) 0.101(4) Uani d . 1 . O
C13 0.3446(11) 0.6715(12) 0.2219(9) 0.062(3) Uani d . 1 . C
O13 0.3790(9) 0.6951(11) 0.2955(7) 0.096(4) Uani d . 1 . O
C14 0.4170(10) 0.6314(13) 0.0585(10) 0.063(4) Uani d . 1 . C
O14 0.4965(7) 0.6291(10) 0.0376(7) 0.079(3) Uani d . 1 . O
H1Y 0.1402 0.8195 -0.0417 0.080 Uiso d . 1 . H

loop_
_atom_type_symbol
_atom_type_description
_atom_type_scat_dispersion_real
_atom_type_scat_dispersion_imag
_atom_type_scat_source
C C 0.0033 0.0016 'International Tables Vol C Tables 4.2.6.8 and 6.1.1.4'
H H 0.0000 0.0000 'International Tables Vol C Tables 4.2.6.8 and 6.1.1.4'
N N 0.0061 0.0033 'International Tables Vol C Tables 4.2.6.8 and 6.1.1.4'
O O 0.0106 0.0060 'International Tables Vol C Tables 4.2.6.8 and 6.1.1.4'
Os Os -1.2165 7.6030 'International Tables Vol C Tables 4.2.6.8 and 6.1.1.4'

loop_
_geom_angle_atom_site_label_1
_geom_angle_atom_site_label_2
_geom_angle_atom_site_label_3
_geom_angle
_geom_angle_publ_flag
C6 Os1 C7 88.1(6) n
C6 Os1 O1 176.1(4) n
C7 Os1 O1 95.8(5) n
C6 Os1 N2 97.4(5) n
C7 Os1 N2 96.1(5) n
O1 Os1 N2 82.1(4) n
C6 Os1 Os3 91.5(4) n
C7 Os1 Os3 93.1(4) n
O1 Os1 Os3 88.4(2) y
N2 Os1 Os3 167.4(3) y
C6 Os1 Os2 108.2(4) n
C7 Os1 Os2 148.0(4) n
O1 Os1 Os2 68.4(2) y
N2 Os1 Os2 108.3(3) y
Os3 Os1 Os2 60.11(2) y
C9 Os2 C10 96.2(6) n
C9 Os2 C8 94.5(6) n
C10 Os2 C8 92.8(5) n
C9 Os2 C1 93.3(6) n
C10 Os2 C1 88.0(5) n
C8 Os2 C1 172.0(5) n
C9 Os2 Os3 88.5(4) n
C10 Os2 Os3 171.3(4) n
C8 Os2 Os3 94.2(4) n
C1 Os2 Os3 84.3(3) n
C9 Os2 Os1 140.1(4) n
C10 Os2 Os1 114.7(4) n
C8 Os2 Os1 107.8(4) n
C1 Os2 Os1 64.8(3) n
Os3 Os2 Os1 58.00(2) y
C11 Os3 C13 91.9(6) n
C11 Os3 C12 92.6(6) n
C13 Os3 C12 99.8(6) n
C11 Os3 C14 173.9(6) n
C13 Os3 C14 92.4(6) n
C12 Os3 C14 90.8(6) n
C11 Os3 Os1 88.1(4) n
C13 Os3 Os1 96.1(4) n
C12 Os3 Os1 164.1(4) n
C14 Os3 Os1 87.2(4) n
C11 Os3 Os2 84.5(4) n
C13 Os3 Os2 157.7(4) n
C12 Os3 Os2 102.3(4) n
C14 Os3 Os2 89.8(4) n
Os1 Os3 Os2 61.89(2) y
C1 O1 Os1 105.6(7) y
O1 C1 N1 117.7(11) y
O1 C1 Os2 121.1(9) y
N1 C1 Os2 121.0(8) y
C1 N1 C2 118.7(10) y
C3 N2 C4 106.0(12) n
C3 N2 C5 106.3(13) n
C4 N2 C5 106.0(12) n
C3 N2 Os1 112.0(9) n
C4 N2 Os1 114.5(8) n
C5 N2 Os1 111.4(9) n
O6 C6 Os1 179.2(14) n
O7 C7 Os1 177.7(13) n
O8 C8 Os2 175.0(12) n
O9 C9 Os2 179.0(14) n
O10 C10 Os2 177.1(12) n
O11 C11 Os3 179.2(14) n
O12 C12 Os3 176.9(12) n
O13 C13 Os3 177.5(14) n
O14 C14 Os3 177.7(12) n

loop_
_geom_bond_atom_site_label_1
_geom_bond_atom_site_label_2
_geom_bond_site_symmetry_2
_geom_bond_distance
_geom_bond_publ_flag
Os1 C6 . 1.825(14) n
Os1 C7 . 1.853(14) n
Os1 O1 . 2.157(8) y
Os1 N2 . 2.264(10) y
Os1 Os3 . 2.8149(8) y
Os1 Os2 . 2.9278(8) y
Os2 C9 . 1.894(15) n
Os2 C10 . 1.934(14) n
Os2 C8 . 1.950(13) n
Os2 C1 . 2.072(12) y
Os2 Os3 . 2.8777(8) y
Os3 C11 . 1.89(2) n
Os3 C13 . 1.912(13) n
Os3 C12 . 1.927(15) n
Os3 C14 . 1.963(15) n
O1 C1 . 1.260(13) y
C1 N1 . 1.323(14) y
N1 C2 . 1.45(2) y
N2 C3 . 1.48(2) n
N2 C4 . 1.48(2) n
N2 C5 . 1.50(2) n
C6 O6 . 1.143(15) n
C7 O7 . 1.173(14) n
C8 O8 . 1.122(14) n
C9 O9 . 1.15(2) n
C10 O10 . 1.122(15) n
C11 O11 . 1.17(2) n
C12 O12 . 1.12(2) n
C13 O13 . 1.142(14) n
C14 O14 . 1.13(2) n

loop_
_geom_torsion_atom_site_label_1
_geom_torsion_atom_site_label_2
_geom_torsion_atom_site_label_3
_geom_torsion_atom_site_label_4
_geom_torsion
_geom_torsion_publ_flag
O1 C1 N1 C2 -2.4(17) y
